data_4121789
loop_
_publ_author_name
'Vaidya, Tulaza'
'Klimovica, Kristine'
'LaPointe, Anne M.'
'Keresztes, Ivan'
'Lobkovsky, Emil B.'
'Daugulis, Olafs'
'Coates, Geoffrey W.'

_publ_section_title
;
 Secondary Alkene Insertion and Precision Chain-Walking: A New Route to
 Semicrystalline &quot;Polyethylene&quot; from \a-Olefins by Combining Two
 Rare Catalytic Events.
;
_journal_issue 20
_journal_name_full 'Journal of the American Chemical Society'
_journal_page_first 7213
_journal_page_last 7216
_journal_paper_doi 10.1021/ja502130w
_journal_volume 136
_journal_year 2014
_chemical_formula_moiety 'C46 H26 Br2 F6 N2 Ni'
_chemical_formula_sum 'C46 H26 Br2 F6 N2 Ni'
_chemical_formula_weight 939.22
_chemical_name_systematic
; 
 ? 
;
_space_group_IT_number 56
_symmetry_cell_setting orthorhombic
_symmetry_space_group_name_Hall '-P 2ab 2ac'
_symmetry_space_group_name_H-M 'P c c n'
_atom_sites_solution_hydrogens geom
_atom_sites_solution_primary direct
_atom_sites_solution_secondary difmap
_audit_creation_method SHELXL-97
_cell_angle_alpha 90.00
_cell_angle_beta 90.00
_cell_angle_gamma 90.00
_cell_formula_units_Z 4
_cell_length_a 10.3696(6)
_cell_length_b 15.7167(7)
_cell_length_c 23.6257(11)
_cell_measurement_reflns_used 4018
_cell_measurement_temperature 193(2)
_cell_measurement_theta_max 24.83
_cell_measurement_theta_min 2.51
_cell_volume 3850.4(3)
_computing_cell_refinement 'Bruker SAINT+'
_computing_data_collection 'Bruker APEX2'
_computing_data_reduction 'Bruker SAINT+'
_computing_molecular_graphics 'Bruker SHELXTL'
_computing_publication_material 'Bruker SHELXTL'
_computing_structure_refinement 'SHELXL-97 (Sheldrick, 1997)'
_computing_structure_solution 'SHELXS-97 (Sheldrick, 1990)'
_diffrn_ambient_temperature 193(2)
_diffrn_measured_fraction_theta_full 0.988
_diffrn_measured_fraction_theta_max 0.988
_diffrn_measurement_device_type 'Bruker X8 APEX II diffractometer'
_diffrn_measurement_method 'phi and omega scans'
_diffrn_radiation_monochromator graphite
_diffrn_radiation_source 'fine-focus sealed tube'
_diffrn_radiation_type MoK\a
_diffrn_radiation_wavelength 0.71073
_diffrn_reflns_av_R_equivalents 0.0251
_diffrn_reflns_av_sigmaI/netI 0.0268
_diffrn_reflns_limit_h_max 12
_diffrn_reflns_limit_h_min -7
_diffrn_reflns_limit_k_max 18
_diffrn_reflns_limit_k_min -12
_diffrn_reflns_limit_l_max 26
_diffrn_reflns_limit_l_min -27
_diffrn_reflns_number 11251
_diffrn_reflns_theta_full 24.40
_diffrn_reflns_theta_max 24.40
_diffrn_reflns_theta_min 2.16
_diffrn_standards_number 0
_exptl_absorpt_coefficient_mu 2.645
_exptl_absorpt_correction_T_max 0.7778
_exptl_absorpt_correction_T_min 0.4176
_exptl_absorpt_correction_type multi-scan
_exptl_absorpt_process_details SADABS
_exptl_crystal_colour 'dark red'
_exptl_crystal_density_diffrn 1.620
_exptl_crystal_density_method 'not measured'
_exptl_crystal_description block
_exptl_crystal_F_000 1872
_exptl_crystal_size_max 0.40
_exptl_crystal_size_mid 0.20
_exptl_crystal_size_min 0.10
_refine_diff_density_max 1.881
_refine_diff_density_min -0.430
_refine_diff_density_rms 0.102
_refine_ls_extinction_method none
_refine_ls_goodness_of_fit_ref 1.073
_refine_ls_hydrogen_treatment riding
_refine_ls_matrix_type full
_refine_ls_number_parameters 259
_refine_ls_number_reflns 3133
_refine_ls_number_restraints 0
_refine_ls_restrained_S_all 1.073
_refine_ls_R_factor_all 0.0795
_refine_ls_R_factor_gt 0.0625
_refine_ls_shift/su_max 0.000
_refine_ls_shift/su_mean 0.000
_refine_ls_structure_factor_coef Fsqd
_refine_ls_weighting_details 'calc w=1/[\s^2^(Fo^2^)+(0.1028P)^2^+9.4418P] where P=(Fo^2^+2Fc^2^)/3'
_refine_ls_weighting_scheme calc
_refine_ls_wR_factor_gt 0.1704
_refine_ls_wR_factor_ref 0.1835
_reflns_number_gt 2454
_reflns_number_total 3133
_reflns_threshold_expression >2sigma(I)
_cod_data_source_file ja502130w_si_002.cif
_cod_data_source_block tv2
_cod_depositor_comments
;
The following automatic conversions were performed:

'_symmetry_cell_setting' value 'Orthorhombic' changed to
'orthorhombic' according to
/usr/data/users/saulius/crontab/automatic-downloads/rss-feeds/ACS/lib/dictionaries/cif_core.dic
dictionary named 'cif_core.dic' version 2.4.2 from 2011-04-26.

Automatic conversion script
Id: cif_fix_values 2281 2013-09-26 08:29:07Z andrius 

 Adding full bibliography for 4121789--4121790.cif.
;
_cod_original_sg_symbol_H-M Pccn
_cod_database_code 4121789

loop_
_symmetry_equiv_pos_as_xyz
'x, y, z'
'-x+1/2, -y+1/2, z'
'-x, y+1/2, -z+1/2'
'x+1/2, -y, -z+1/2'
'-x, -y, -z'
'x-1/2, y-1/2, -z'
'x, -y-1/2, z-1/2'
'-x-1/2, y, z-1/2'

loop_
_atom_site_label
_atom_site_type_symbol
_atom_site_fract_x
_atom_site_fract_y
_atom_site_fract_z
_atom_site_U_iso_or_equiv
_atom_site_adp_type
_atom_site_occupancy
_atom_site_symmetry_multiplicity
_atom_site_calc_flag
_atom_site_refinement_flags
Br1 Br 0.59996(8) 0.16603(5) 0.04002(2) 0.0708(4) Uani 1 1 d .
Ni1 Ni 0.7500 0.2500 -0.01079(4) 0.0687(5) Uani 1 2 d S
F1 F 1.2551(4) 0.4487(3) -0.1884(2) 0.0926(15) Uani 1 1 d .
F2 F 1.1824(5) 0.3373(3) -0.22822(18) 0.0958(16) Uani 1 1 d .
F3 F 1.2367(4) 0.3353(2) -0.14091(17) 0.0716(12) Uani 1 1 d .
N1 N 0.6607(5) 0.3112(3) -0.07534(18) 0.0472(12) Uani 1 1 d .
C1 C 0.5595(6) 0.3734(4) -0.0681(2) 0.0484(15) Uani 1 1 d .
C2 C 0.4602(7) 0.3457(4) -0.0360(2) 0.0546(17) Uani 1 1 d .
H2A H 0.4635 0.2900 -0.0206 0.066 Uiso 1 1 calc R
C3 C 0.3503(7) 0.3978(5) -0.0247(3) 0.0639(19) Uani 1 1 d .
H3A H 0.2805 0.3775 -0.0024 0.077 Uiso 1 1 calc R
C4 C 0.3491(7) 0.4774(5) -0.0469(2) 0.0600(19) Uani 1 1 d .
H4A H 0.2765 0.5128 -0.0402 0.072 Uiso 1 1 calc R
C5 C 0.4510(7) 0.5088(4) -0.0792(2) 0.0562(18) Uani 1 1 d .
C6 C 0.4428(8) 0.5932(4) -0.1012(3) 0.069(2) Uani 1 1 d .
H6A H 0.3671 0.6256 -0.0944 0.082 Uiso 1 1 calc R
C7 C 0.5398(9) 0.6280(5) -0.1315(3) 0.077(2) Uani 1 1 d .
H7A H 0.5324 0.6843 -0.1457 0.092 Uiso 1 1 calc R
C8 C 0.6518(8) 0.5801(4) -0.1416(3) 0.068(2) Uani 1 1 d .
H8A H 0.7198 0.6050 -0.1628 0.081 Uiso 1 1 calc R
C9 C 0.6665(7) 0.4978(4) -0.1217(2) 0.0544(17) Uani 1 1 d .
C10 C 0.5644(6) 0.4586(4) -0.0904(2) 0.0487(16) Uani 1 1 d .
C11 C 0.7964(6) 0.4612(4) -0.1357(2) 0.0484(15) Uani 1 1 d .
C12 C 0.8854(7) 0.4392(4) -0.0938(2) 0.0600(18) Uani 1 1 d .
H12A H 0.8614 0.4426 -0.0551 0.072 Uiso 1 1 calc R
C13 C 1.0071(7) 0.4126(4) -0.1080(3) 0.0589(17) Uani 1 1 d .
H13A H 1.0665 0.3977 -0.0790 0.071 Uiso 1 1 calc R
C14 C 1.0444(6) 0.4074(4) -0.1647(2) 0.0484(14) Uani 1 1 d .
C15 C 0.9568(6) 0.4290(3) -0.2064(2) 0.0462(14) Uani 1 1 d .
H15A H 0.9808 0.4257 -0.2451 0.055 Uiso 1 1 calc R
C16 C 0.8351(6) 0.4551(3) -0.1917(2) 0.0448(14) Uani 1 1 d .
H16A H 0.7757 0.4695 -0.2208 0.054 Uiso 1 1 calc R
C17 C 1.1770(7) 0.3822(5) -0.1802(3) 0.0637(18) Uani 1 1 d .
C18 C 0.6952(5) 0.2814(3) -0.1231(2) 0.0391(12) Uani 1 1 d .
C19 C 0.6580(5) 0.2947(3) -0.1824(2) 0.0368(12) Uani 1 1 d .
C20 C 0.7500 0.2500 -0.2145(3) 0.0354(17) Uani 1 2 d S
C21 C 0.7500 0.2500 -0.2738(3) 0.0382(17) Uani 1 2 d S
C22 C 0.6505(6) 0.2974(3) -0.3004(2) 0.0451(14) Uani 1 1 d .
H22A H 0.6469 0.3003 -0.3405 0.054 Uiso 1 1 calc R
C23 C 0.5594(6) 0.3390(3) -0.2685(2) 0.0474(15) Uani 1 1 d .
H23A H 0.4927 0.3692 -0.2874 0.057 Uiso 1 1 calc R
C24 C 0.5612(6) 0.3387(3) -0.2092(2) 0.0453(14) Uani 1 1 d .
H24A H 0.4971 0.3680 -0.1881 0.054 Uiso 1 1 calc R

loop_
_atom_site_aniso_label
_atom_site_aniso_U_11
_atom_site_aniso_U_22
_atom_site_aniso_U_33
_atom_site_aniso_U_23
_atom_site_aniso_U_13
_atom_site_aniso_U_12
Br1 0.0983(6) 0.0853(6) 0.0287(4) -0.0023(3) -0.0018(3) 0.0538(4)
Ni1 0.0952(10) 0.0904(9) 0.0206(5) 0.000 0.000 0.0657(8)
F1 0.080(3) 0.097(3) 0.101(4) 0.035(3) 0.019(3) 0.000(3)
F2 0.095(3) 0.133(4) 0.059(3) -0.022(3) 0.005(2) 0.049(3)
F3 0.071(3) 0.076(3) 0.067(3) 0.018(2) 0.003(2) 0.025(2)
N1 0.065(3) 0.052(3) 0.024(2) 0.001(2) -0.003(2) 0.036(2)
C1 0.064(4) 0.055(4) 0.026(3) -0.007(3) -0.006(3) 0.036(3)
C2 0.066(4) 0.062(4) 0.036(3) -0.004(3) -0.006(3) 0.035(3)
C3 0.065(4) 0.088(5) 0.038(3) -0.013(3) 0.000(3) 0.037(4)
C4 0.066(4) 0.075(5) 0.039(3) -0.016(3) -0.015(3) 0.052(4)
C5 0.075(4) 0.065(4) 0.029(3) -0.013(3) -0.013(3) 0.039(4)
C6 0.092(5) 0.059(4) 0.055(4) -0.009(3) -0.013(4) 0.048(4)
C7 0.105(6) 0.055(4) 0.070(5) 0.005(4) -0.006(5) 0.038(4)
C8 0.089(5) 0.056(4) 0.059(4) 0.001(3) 0.001(4) 0.032(4)
C9 0.075(4) 0.055(4) 0.033(3) -0.006(3) -0.012(3) 0.031(3)
C10 0.066(4) 0.052(4) 0.029(3) -0.011(2) -0.012(3) 0.031(3)
C11 0.070(4) 0.038(3) 0.038(3) -0.002(2) -0.005(3) 0.020(3)
C12 0.077(5) 0.073(4) 0.030(3) 0.000(3) -0.004(3) 0.033(4)
C13 0.072(4) 0.066(4) 0.038(3) 0.006(3) -0.009(3) 0.024(3)
C14 0.066(4) 0.040(3) 0.040(3) 0.006(2) 0.002(3) 0.008(3)
C15 0.070(4) 0.035(3) 0.034(3) -0.001(2) 0.001(3) 0.000(3)
C16 0.066(4) 0.038(3) 0.030(3) 0.003(2) -0.009(3) 0.007(3)
C17 0.075(5) 0.066(4) 0.050(4) 0.007(3) 0.004(3) 0.007(4)
C18 0.051(3) 0.039(3) 0.027(3) 0.002(2) -0.002(2) 0.018(3)
C19 0.054(3) 0.033(3) 0.024(3) 0.001(2) -0.003(2) 0.011(2)
C20 0.053(5) 0.025(3) 0.028(4) 0.000 0.000 0.000(3)
C21 0.062(5) 0.032(4) 0.020(3) 0.000 0.000 -0.009(3)
C22 0.076(4) 0.040(3) 0.020(2) 0.003(2) -0.010(3) -0.008(3)
C23 0.066(4) 0.039(3) 0.038(3) 0.006(2) -0.016(3) 0.002(3)
C24 0.063(4) 0.040(3) 0.032(3) -0.001(2) -0.010(3) 0.013(3)

loop_
_atom_type_symbol
_atom_type_description
_atom_type_scat_dispersion_real
_atom_type_scat_dispersion_imag
_atom_type_scat_source
C C 0.0033 0.0016 'International Tables Vol C Tables 4.2.6.8 and 6.1.1.4'
H H 0.0000 0.0000 'International Tables Vol C Tables 4.2.6.8 and 6.1.1.4'
N N 0.0061 0.0033 'International Tables Vol C Tables 4.2.6.8 and 6.1.1.4'
F F 0.0171 0.0103 'International Tables Vol C Tables 4.2.6.8 and 6.1.1.4'
Ni Ni 0.3393 1.1124 'International Tables Vol C Tables 4.2.6.8 and 6.1.1.4'
Br Br -0.2901 2.4595 'International Tables Vol C Tables 4.2.6.8 and 6.1.1.4'

loop_
_geom_angle_atom_site_label_1
_geom_angle_atom_site_label_2
_geom_angle_atom_site_label_3
_geom_angle
_geom_angle_site_symmetry_1
_geom_angle_site_symmetry_3
N1 Ni1 N1 82.4(2) . 2_655
N1 Ni1 Br1 114.66(15) . 2_655
N1 Ni1 Br1 110.23(16) 2_655 2_655
N1 Ni1 Br1 110.23(16) . .
N1 Ni1 Br1 114.65(15) 2_655 .
Br1 Ni1 Br1 119.06(5) 2_655 .
C18 N1 C1 124.0(4) . .
C18 N1 Ni1 111.3(3) . .
C1 N1 Ni1 124.3(3) . .
C2 C1 N1 113.8(5) . .
C2 C1 C10 122.2(5) . .
N1 C1 C10 124.0(6) . .
C1 C2 C3 122.0(6) . .
C4 C3 C2 117.6(7) . .
C3 C4 C5 122.2(6) . .
C4 C5 C6 119.0(6) . .
C4 C5 C10 121.7(6) . .
C6 C5 C10 119.3(7) . .
C7 C6 C5 121.7(6) . .
C6 C7 C8 119.2(7) . .
C9 C8 C7 122.3(8) . .
C8 C9 C10 119.7(6) . .
C8 C9 C11 112.4(6) . .
C10 C9 C11 127.8(5) . .
C9 C10 C5 117.6(5) . .
C9 C10 C1 128.0(5) . .
C5 C10 C1 114.3(6) . .
C16 C11 C12 117.9(6) . .
C16 C11 C9 119.8(5) . .
C12 C11 C9 122.1(5) . .
C13 C12 C11 120.7(6) . .
C12 C13 C14 120.5(6) . .
C15 C14 C13 119.1(6) . .
C15 C14 C17 120.1(5) . .
C13 C14 C17 120.8(6) . .
C16 C15 C14 120.0(5) . .
C15 C16 C11 121.8(5) . .
F2 C17 F3 106.1(6) . .
F2 C17 F1 105.4(6) . .
F3 C17 F1 104.5(6) . .
F2 C17 C14 113.0(6) . .
F3 C17 C14 114.0(5) . .
F1 C17 C14 113.0(6) . .
N1 C18 C19 136.0(5) . .
N1 C18 C18 117.0(3) . 2_655
C19 C18 C18 106.9(3) . 2_655
C24 C19 C20 119.9(5) . .
C24 C19 C18 134.7(5) . .
C20 C19 C18 105.4(4) . .
C21 C20 C19 122.6(3) . .
C21 C20 C19 122.6(3) . 2_655
C19 C20 C19 114.7(6) . 2_655
C20 C21 C22 116.3(3) . .
C20 C21 C22 116.3(3) . 2_655
C22 C21 C22 127.4(7) . 2_655
C23 C22 C21 120.5(5) . .
C22 C23 C24 122.5(5) . .
C19 C24 C23 118.2(6) . .

loop_
_geom_bond_atom_site_label_1
_geom_bond_atom_site_label_2
_geom_bond_distance
_geom_bond_site_symmetry_2
Br1 Ni1 2.3671(10) .
Ni1 N1 2.027(4) .
Ni1 N1 2.027(4) 2_655
Ni1 Br1 2.3671(10) 2_655
F1 C17 1.335(9) .
F2 C17 1.337(8) .
F3 C17 1.339(8) .
N1 C18 1.273(6) .
N1 C1 1.444(7) .
C1 C2 1.350(9) .
C1 C10 1.441(9) .
C2 C3 1.429(9) .
C3 C4 1.356(10) .
C4 C5 1.394(10) .
C5 C6 1.426(10) .
C5 C10 1.441(8) .
C6 C7 1.351(11) .
C7 C8 1.404(10) .
C8 C9 1.385(9) .
C9 C10 1.429(9) .
C9 C11 1.502(9) .
C11 C16 1.387(8) .
C11 C12 1.397(8) .
C12 C13 1.371(9) .
C13 C14 1.397(8) .
C14 C15 1.381(8) .
C14 C17 1.477(10) .
C15 C16 1.371(9) .
C18 C19 1.469(7) .
C18 C18 1.506(10) 2_655
C19 C24 1.373(8) .
C19 C20 1.407(6) .
C20 C21 1.400(10) .
C20 C19 1.407(6) 2_655
C21 C22 1.419(7) .
C21 C22 1.419(7) 2_655
C22 C23 1.373(9) .
C23 C24 1.402(8) .
